data_7216848
loop_
_publ_author_name
'Hu, Fei-Long'
'Wang, Shu-Long'
'Wu, Bing'
'Yu, Hong'
'Wang, Fan'
'Lang, Jian-Ping'

_publ_section_title
;
 Ligand geometry-directed assembly of seven entangled coordination
 polymers
;
_journal_issue 28
_journal_name_full CrystEngComm
_journal_page_first 6354
_journal_paper_doi 10.1039/c3ce42545b
_journal_volume 16
_journal_year 2014
_chemical_formula_sum 'C64 H46 Co2 N8 O11'
_chemical_formula_weight 1218.93
_chemical_name_systematic
; 
 ? 
;
_space_group_IT_number 52
_symmetry_cell_setting orthorhombic
_symmetry_space_group_name_Hall '-P 2a 2bc'
_symmetry_space_group_name_H-M 'P n n a'
_atom_sites_solution_hydrogens geom
_atom_sites_solution_primary direct
_atom_sites_solution_secondary difmap
_audit_creation_method SHELXL-97
_cell_angle_alpha 90.00
_cell_angle_beta 90.00
_cell_angle_gamma 90.00
_cell_formula_units_Z 2
_cell_length_a 8.5322(17)
_cell_length_b 22.025(8)
_cell_length_c 15.088(3)
_cell_measurement_reflns_used 10878
_cell_measurement_temperature 293(2)
_cell_measurement_theta_max 34.7096
_cell_measurement_theta_min 2.5607
_cell_volume 2835.4(13)
_computing_cell_refinement 'Bruker SMART'
_computing_data_collection 'Bruker SMART'
_computing_data_reduction 'Bruker SHELXTL'
_computing_molecular_graphics 'Bruker SHELXTL'
_computing_publication_material 'Bruker SHELXTL'
_computing_structure_refinement 'SHELXL-97 (Sheldrick, 1997)'
_computing_structure_solution 'SHELXS-97 (Sheldrick, 1990)'
_diffrn_ambient_temperature 293(2)
_diffrn_measured_fraction_theta_full 0.999
_diffrn_measured_fraction_theta_max 0.999
_diffrn_measurement_device_type 'CCD area detector'
_diffrn_measurement_method 'phi and omega scans'
_diffrn_radiation_monochromator graphite
_diffrn_radiation_source 'fine-focus sealed tube'
_diffrn_radiation_type MoK\a
_diffrn_radiation_wavelength 0.71073
_diffrn_reflns_av_R_equivalents 0.0571
_diffrn_reflns_av_sigmaI/netI 0.0302
_diffrn_reflns_limit_h_max 10
_diffrn_reflns_limit_h_min -10
_diffrn_reflns_limit_k_max 26
_diffrn_reflns_limit_k_min -26
_diffrn_reflns_limit_l_max 17
_diffrn_reflns_limit_l_min -16
_diffrn_reflns_number 20988
_diffrn_reflns_theta_full 25.01
_diffrn_reflns_theta_max 25.01
_diffrn_reflns_theta_min 2.70
_exptl_absorpt_coefficient_mu 0.656
_exptl_absorpt_correction_T_max 0.8800
_exptl_absorpt_correction_T_min 0.8746
_exptl_absorpt_correction_type multi-scan
_exptl_absorpt_process_details sadabs
_exptl_crystal_colour pink
_exptl_crystal_density_diffrn 1.428
_exptl_crystal_density_method 'not measured'
_exptl_crystal_description block
_exptl_crystal_F_000 1252
_exptl_crystal_size_max 0.21
_exptl_crystal_size_mid 0.20
_exptl_crystal_size_min 0.20
_refine_diff_density_max 0.618
_refine_diff_density_min -0.403
_refine_diff_density_rms 0.059
_refine_ls_extinction_method none
_refine_ls_goodness_of_fit_ref 1.237
_refine_ls_hydrogen_treatment constr
_refine_ls_matrix_type full
_refine_ls_number_parameters 196
_refine_ls_number_reflns 2505
_refine_ls_number_restraints 0
_refine_ls_restrained_S_all 1.237
_refine_ls_R_factor_all 0.1238
_refine_ls_R_factor_gt 0.1162
_refine_ls_shift/su_max 0.000
_refine_ls_shift/su_mean 0.000
_refine_ls_structure_factor_coef Fsqd
_refine_ls_weighting_details 'calc w=1/[\s^2^(Fo^2^)+(0.0909P)^2^+5.5092P] where P=(Fo^2^+2Fc^2^)/3'
_refine_ls_weighting_scheme calc
_refine_ls_wR_factor_gt 0.2665
_refine_ls_wR_factor_ref 0.2721
_reflns_number_gt 2322
_reflns_number_total 2505
_reflns_threshold_expression >2sigma(I)
_cod_data_source_file c3ce42545b2.cif
_cod_data_source_block 5
_cod_original_sg_symbol_H-M Pnna
_cod_database_code 7216848

loop_
_symmetry_equiv_pos_as_xyz
'x, y, z'
'-x+1/2, -y, z'
'x, -y+1/2, -z+1/2'
'-x+1/2, y+1/2, -z+1/2'
'-x, -y, -z'
'x-1/2, y, -z'
'-x, y-1/2, z-1/2'
'x-1/2, -y-1/2, z-1/2'

loop_
_atom_site_label
_atom_site_type_symbol
_atom_site_fract_x
_atom_site_fract_y
_atom_site_fract_z
_atom_site_U_iso_or_equiv
_atom_site_adp_type
_atom_site_occupancy
_atom_site_symmetry_multiplicity
_atom_site_calc_flag
_atom_site_refinement_flags
Co1 Co 0.16187(15) 0.2500 0.2500 0.0821(6) Uani 1 2 d S
N1 N 0.0067(7) 0.2304(3) 0.3466(4) 0.0862(16) Uani 1 1 d .
N2 N -0.1698(6) 0.1780(3) 0.4213(4) 0.0846(16) Uani 1 1 d .
O1 O 0.2103(10) 0.1441(6) 0.2353(5) 0.194(5) Uani 1 1 d .
O2 O 0.3417(11) 0.2164(5) 0.1692(7) 0.190(4) Uani 1 1 d .
O3 O 0.7500 0.0000 0.0364(6) 0.290(11) Uani 1 2 d S
C1 C 0.3149(14) 0.1591(6) 0.1915(8) 0.128(4) Uani 1 1 d .
C2 C 0.4349(9) 0.1154(4) 0.1557(5) 0.089(2) Uani 1 1 d .
C3 C 0.4288(12) 0.0551(5) 0.1705(5) 0.113(3) Uani 1 1 d .
H3 H 0.3503 0.0392 0.2065 0.136 Uiso 1 1 calc R
C4 C 0.5398(18) 0.0158(4) 0.1321(7) 0.145(4) Uani 1 1 d .
H4 H 0.5349 -0.0259 0.1415 0.174 Uiso 1 1 calc R
C5 C 0.6524(15) 0.0401(6) 0.0816(6) 0.144(5) Uani 1 1 d .
C6 C 0.6645(12) 0.0980(7) 0.0698(8) 0.160(5) Uani 1 1 d .
H6 H 0.7470 0.1136 0.0367 0.192 Uiso 1 1 calc R
C7 C 0.5563(12) 0.1359(5) 0.1058(7) 0.131(3) Uani 1 1 d .
H7 H 0.5658 0.1774 0.0959 0.157 Uiso 1 1 calc R
C8 C -0.0801(8) 0.1817(4) 0.3485(5) 0.089(2) Uani 1 1 d .
H8 H -0.0799 0.1525 0.3040 0.107 Uiso 1 1 calc R
C9 C -0.1355(10) 0.2284(4) 0.4698(6) 0.106(3) Uani 1 1 d .
H9 H -0.1786 0.2389 0.5242 0.127 Uiso 1 1 calc R
C10 C -0.0272(10) 0.2601(4) 0.4239(7) 0.108(3) Uani 1 1 d .
H10 H 0.0175 0.2965 0.4420 0.129 Uiso 1 1 calc R
C11 C -0.2703(7) 0.1281(4) 0.4443(4) 0.086(2) Uani 1 1 d .
C12 C -0.2897(8) 0.1121(4) 0.5318(4) 0.0846(19) Uani 1 1 d .
H12 H -0.2421 0.1347 0.5764 0.101 Uiso 1 1 calc R
C13 C -0.3800(8) 0.0626(4) 0.5525(4) 0.087(2) Uani 1 1 d .
H13 H -0.3927 0.0522 0.6119 0.104 Uiso 1 1 calc R
C14 C -0.4527(7) 0.0273(4) 0.4888(4) 0.083(2) Uani 1 1 d .
C15 C -0.4314(9) 0.0457(5) 0.4008(4) 0.114(3) Uani 1 1 d .
H15 H -0.4788 0.0234 0.3558 0.137 Uiso 1 1 calc R
C16 C -0.3432(9) 0.0952(5) 0.3788(5) 0.116(3) Uani 1 1 d .
H16 H -0.3327 0.1067 0.3198 0.139 Uiso 1 1 calc R
O4 O 0.644(5) 0.2500 0.2500 0.40(4) Uani 0.50 2 d SP

loop_
_atom_site_aniso_label
_atom_site_aniso_U_11
_atom_site_aniso_U_22
_atom_site_aniso_U_33
_atom_site_aniso_U_23
_atom_site_aniso_U_13
_atom_site_aniso_U_12
Co1 0.0656(8) 0.0770(9) 0.1036(11) 0.0252(7) 0.000 0.000
N1 0.064(3) 0.102(4) 0.093(4) 0.010(3) 0.008(3) 0.005(3)
N2 0.055(3) 0.122(5) 0.078(4) 0.001(3) 0.005(3) 0.006(3)
O1 0.122(6) 0.340(15) 0.120(6) 0.017(7) 0.031(5) 0.088(8)
O2 0.164(8) 0.187(8) 0.218(10) -0.009(8) -0.004(6) 0.093(7)
O3 0.38(2) 0.41(2) 0.075(6) 0.000 0.000 0.32(2)
C1 0.129(9) 0.145(9) 0.109(8) -0.019(7) -0.031(7) 0.053(8)
C2 0.081(5) 0.110(6) 0.077(5) 0.006(4) -0.006(4) 0.026(4)
C3 0.133(8) 0.137(8) 0.070(5) -0.002(5) -0.005(5) -0.010(6)
C4 0.242(14) 0.100(7) 0.092(7) -0.001(5) -0.024(8) 0.038(8)
C5 0.185(11) 0.187(11) 0.062(5) 0.026(6) 0.015(6) 0.106(9)
C6 0.105(7) 0.208(12) 0.167(10) 0.082(10) 0.040(7) 0.056(8)
C7 0.109(7) 0.115(7) 0.168(9) 0.053(6) 0.013(7) 0.030(6)
C8 0.065(4) 0.125(6) 0.077(4) 0.012(4) 0.007(3) -0.007(4)
C9 0.082(5) 0.127(6) 0.110(6) -0.011(5) 0.023(5) 0.010(5)
C10 0.085(5) 0.102(6) 0.136(8) -0.009(5) 0.011(5) 0.007(4)
C11 0.052(3) 0.139(6) 0.066(4) 0.015(4) 0.003(3) 0.011(4)
C12 0.072(4) 0.121(5) 0.061(4) -0.009(4) 0.005(3) 0.012(4)
C13 0.076(4) 0.133(6) 0.051(3) -0.003(4) 0.017(3) 0.007(4)
C14 0.045(3) 0.149(6) 0.057(3) 0.012(4) 0.006(3) 0.005(3)
C15 0.078(5) 0.213(10) 0.052(4) 0.024(5) -0.008(3) -0.051(6)
C16 0.086(5) 0.204(10) 0.057(4) 0.032(5) -0.008(4) -0.048(6)
O4 0.18(3) 0.50(10) 0.53(9) 0.14(6) 0.000 0.000

loop_
_atom_type_symbol
_atom_type_description
_atom_type_scat_dispersion_real
_atom_type_scat_dispersion_imag
_atom_type_scat_source
C C 0.0033 0.0016 'International Tables Vol C Tables 4.2.6.8 and 6.1.1.4'
H H 0.0000 0.0000 'International Tables Vol C Tables 4.2.6.8 and 6.1.1.4'
Co Co 0.3494 0.9721 'International Tables Vol C Tables 4.2.6.8 and 6.1.1.4'
N N 0.0061 0.0033 'International Tables Vol C Tables 4.2.6.8 and 6.1.1.4'
O O 0.0106 0.0060 'International Tables Vol C Tables 4.2.6.8 and 6.1.1.4'

loop_
_geom_angle_atom_site_label_1
_geom_angle_atom_site_label_2
_geom_angle_atom_site_label_3
_geom_angle
_geom_angle_site_symmetry_1
_geom_angle_site_symmetry_3
N1 Co1 N1 97.9(3) 3 .
N1 Co1 O2 145.7(4) 3 3
N1 Co1 O2 97.8(3) . 3
N1 Co1 O2 97.8(3) 3 .
N1 Co1 O2 145.7(4) . .
O2 Co1 O2 85.8(6) 3 .
N1 Co1 O1 88.4(3) 3 3
N1 Co1 O1 104.9(3) . 3
O2 Co1 O1 58.1(4) 3 3
O2 Co1 O1 105.9(4) . 3
N1 Co1 O1 104.9(3) 3 .
N1 Co1 O1 88.4(3) . .
O2 Co1 O1 105.9(4) 3 .
O2 Co1 O1 58.1(4) . .
O1 Co1 O1 160.0(5) 3 .
C8 N1 C10 104.7(6) . .
C8 N1 Co1 124.4(5) . .
C10 N1 Co1 130.8(6) . .
C8 N2 C9 105.6(7) . .
C8 N2 C11 125.8(7) . .
C9 N2 C11 128.5(6) . .
C1 O1 Co1 84.7(9) . .
C1 O2 Co1 93.6(8) . .
C5 O3 C5 121.3(10) . 2_655
O1 C1 O2 123.3(12) . .
O1 C1 C2 123.1(13) . .
O2 C1 C2 113.6(12) . .
C3 C2 C7 116.7(8) . .
C3 C2 C1 123.0(10) . .
C7 C2 C1 120.3(10) . .
C2 C3 C4 120.8(9) . .
C2 C3 H3 119.6 . .
C4 C3 H3 119.6 . .
C5 C4 C3 118.1(9) . .
C5 C4 H4 120.9 . .
C3 C4 H4 120.9 . .
C6 C5 C4 122.1(10) . .
C6 C5 O3 120.7(12) . .
C4 C5 O3 117.1(12) . .
C5 C6 C7 119.9(11) . .
C5 C6 H6 120.1 . .
C7 C6 H6 120.1 . .
C6 C7 C2 122.4(9) . .
C6 C7 H7 118.8 . .
C2 C7 H7 118.8 . .
N1 C8 N2 113.1(7) . .
N1 C8 H8 123.5 . .
N2 C8 H8 123.5 . .
C10 C9 N2 107.1(8) . .
C10 C9 H9 126.5 . .
N2 C9 H9 126.5 . .
C9 C10 N1 109.6(8) . .
C9 C10 H10 125.2 . .
N1 C10 H10 125.2 . .
C16 C11 C12 120.1(7) . .
C16 C11 N2 120.0(6) . .
C12 C11 N2 119.9(7) . .
C13 C12 C11 119.3(7) . .
C13 C12 H12 120.3 . .
C11 C12 H12 120.3 . .
C12 C13 C14 122.7(6) . .
C12 C13 H13 118.7 . .
C14 C13 H13 118.7 . .
C13 C14 C15 116.1(7) . .
C13 C14 C14 122.7(7) . 5_456
C15 C14 C14 121.2(8) . 5_456
C16 C15 C14 122.1(7) . .
C16 C15 H15 118.9 . .
C14 C15 H15 118.9 . .
C15 C16 C11 119.7(7) . .
C15 C16 H16 120.1 . .
C11 C16 H16 120.1 . .

loop_
_geom_bond_atom_site_label_1
_geom_bond_atom_site_label_2
_geom_bond_distance
_geom_bond_site_symmetry_2
Co1 N1 2.015(6) 3
Co1 N1 2.015(6) .
Co1 O2 2.095(8) 3
Co1 O2 2.095(8) .
Co1 O1 2.379(12) 3
Co1 O1 2.379(12) .
N1 C8 1.305(9) .
N1 C10 1.368(10) .
N2 C8 1.341(8) .
N2 C9 1.360(10) .
N2 C11 1.437(9) .
O1 C1 1.160(14) .
O2 C1 1.325(15) .
O3 C5 1.392(10) .
O3 C5 1.392(10) 2_655
C1 C2 1.505(12) .
C2 C3 1.348(11) .
C2 C7 1.358(12) .
C3 C4 1.408(14) .
C3 H3 0.9300 .
C4 C5 1.338(16) .
C4 H4 0.9300 .
C5 C6 1.292(17) .
C6 C7 1.358(14) .
C6 H6 0.9300 .
C7 H7 0.9300 .
C8 H8 0.9300 .
C9 C10 1.350(11) .
C9 H9 0.9300 .
C10 H10 0.9300 .
C11 C16 1.374(11) .
C11 C12 1.376(9) .
C12 C13 1.373(10) .
C12 H12 0.9300 .
C13 C14 1.382(9) .
C13 H13 0.9300 .
C14 C15 1.401(8) .
C14 C14 1.487(14) 5_456
C15 C16 1.367(11) .
C15 H15 0.9300 .
C16 H16 0.9300 .

loop_
_geom_torsion_atom_site_label_1
_geom_torsion_atom_site_label_2
_geom_torsion_atom_site_label_3
_geom_torsion_atom_site_label_4
_geom_torsion
_geom_torsion_site_symmetry_1
_geom_torsion_site_symmetry_4
N1 Co1 N1 C8 71.6(6) 3 .
O2 Co1 N1 C8 -139.0(7) 3 .
O2 Co1 N1 C8 -45.0(9) . .
O1 Co1 N1 C8 162.0(6) 3 .
O1 Co1 N1 C8 -33.2(6) . .
N1 Co1 N1 C10 -112.4(7) 3 .
O2 Co1 N1 C10 37.0(7) 3 .
O2 Co1 N1 C10 131.1(8) . .
O1 Co1 N1 C10 -22.0(7) 3 .
O1 Co1 N1 C10 142.8(7) . .
N1 Co1 O1 C1 93.3(7) 3 .
N1 Co1 O1 C1 -168.9(7) . .
O2 Co1 O1 C1 -71.3(7) 3 .
O2 Co1 O1 C1 3.3(7) . .
O1 Co1 O1 C1 -36.7(6) 3 .
N1 Co1 O2 C1 -105.5(7) 3 .
N1 Co1 O2 C1 11.0(10) . .
O2 Co1 O2 C1 108.8(8) 3 .
O1 Co1 O2 C1 163.9(7) 3 .
O1 Co1 O2 C1 -2.9(6) . .
Co1 O1 C1 O2 -5.3(11) . .
Co1 O1 C1 C2 173.6(9) . .
Co1 O2 C1 O1 6.0(13) . .
Co1 O2 C1 C2 -173.0(6) . .
O1 C1 C2 C3 1.2(15) . .
O2 C1 C2 C3 -179.8(9) . .
O1 C1 C2 C7 -179.0(10) . .
O2 C1 C2 C7 0.0(13) . .
C7 C2 C3 C4 -2.8(13) . .
C1 C2 C3 C4 177.0(8) . .
C2 C3 C4 C5 0.9(15) . .
C3 C4 C5 C6 2.2(18) . .
C3 C4 C5 O3 -173.0(8) . .
C5 O3 C5 C6 121.2(14) 2_655 .
C5 O3 C5 C4 -63.5(8) 2_655 .
C4 C5 C6 C7 -3(2) . .
O3 C5 C6 C7 171.9(10) . .
C5 C6 C7 C2 1.0(19) . .
C3 C2 C7 C6 2.0(15) . .
C1 C2 C7 C6 -177.9(10) . .
C10 N1 C8 N2 0.8(8) . .
Co1 N1 C8 N2 177.7(4) . .
C9 N2 C8 N1 -0.6(8) . .
C11 N2 C8 N1 -176.2(6) . .
C8 N2 C9 C10 0.1(9) . .
C11 N2 C9 C10 175.6(6) . .
N2 C9 C10 N1 0.3(10) . .
C8 N1 C10 C9 -0.7(9) . .
Co1 N1 C10 C9 -177.3(5) . .
C8 N2 C11 C16 -32.7(10) . .
C9 N2 C11 C16 152.7(8) . .
C8 N2 C11 C12 145.3(7) . .
C9 N2 C11 C12 -29.3(11) . .
C16 C11 C12 C13 1.2(11) . .
N2 C11 C12 C13 -176.8(6) . .
C11 C12 C13 C14 0.3(11) . .
C12 C13 C14 C15 -1.0(11) . .
C12 C13 C14 C14 178.4(7) . 5_456
C13 C14 C15 C16 0.4(12) . .
C14 C14 C15 C16 -179.1(9) 5_456 .
C14 C15 C16 C11 1.1(14) . .
C12 C11 C16 C15 -1.8(13) . .
N2 C11 C16 C15 176.2(8) . .
